data_2020134
loop_
_publ_author_name
'Lebech, B.'
'Andersen, N.H.'
'Steenstrup, S.'
'Schroder Pedersen, A.'

_publ_section_title
;
 Neutron diffraction studies of ytterbium dihydride: The crystal structure
 at 300 K
;
_journal_name_full 'Acta Crystallographica C (39,1983-)'
_journal_page_first 1475
_journal_page_last 1480
_journal_volume 39
_journal_year 1983
_chemical_formula_sum 'D2 Yb'
_chemical_name_systematic 'Yb D2'
_space_group_IT_number 62
_symmetry_space_group_name_Hall '-P 2ac 2n'
_symmetry_space_group_name_H-M 'P n m a'
_cell_angle_alpha 90
_cell_angle_beta 90
_cell_angle_gamma 90
_cell_formula_units_Z 4
_cell_length_a 5.875
_cell_length_b 3.565
_cell_length_c 6.781
_cell_volume 142.024
_citation_journal_id_ASTM ACSCEE
_cod_data_source_file Lebech_ACSCEE_1983_308.cif
_cod_data_source_block D2Yb1
_cod_original_cell_volume 142.0238
_cod_original_formula_sum 'D2 Yb1'
_cod_database_code 2020134

loop_
_symmetry_equiv_pos_as_xyz
x,y,z
-x+1/2,-y,z+1/2
x+1/2,-y+1/2,-z+1/2
-x,y+1/2,-z
-x,-y,-z
x-1/2,y,-z-1/2
-x-1/2,y-1/2,z-1/2
x,-y-1/2,z

loop_
_atom_site_label
_atom_site_type_symbol
_atom_site_fract_x
_atom_site_fract_y
_atom_site_fract_z
_atom_site_occupancy
_atom_site_U_iso_or_equiv
D2 D-1 -0.021 0.25 0.675 1 0.0
D1 D-1 0.358 0.25 0.433 1 0.0
Yb1 Yb+2 0.243 0.25 0.111 1 0.0
